data_2005313
loop_
_publ_author_name
'Balasubramanian, T.'
'Muthiah, P. T.'

_publ_section_title
;
 Hydrogen-Bonding Patterns in Substituted Oxines. Redetermination of
 8-Hydroxy-7-iodoquinoline-5-sulfonic Acid
;
_journal_issue 8
_journal_name_full 'Acta Crystallographica Section C'
_journal_page_first 2072
_journal_page_last 2073
_journal_paper_doi 10.1107/S0108270195010286
_journal_volume 52
_journal_year 1996
_chemical_formula_sum 'C9 H6 I N O4 S'
_chemical_formula_weight 351.11
_chemical_name_common Ferron
_chemical_name_systematic
;
 7-Iodo-8-hydroxyquinoline-5-sulfonic Acid
;
_space_group_IT_number 14
_symmetry_cell_setting monoclinic
_symmetry_space_group_name_Hall '-P 2ybc'
_symmetry_space_group_name_H-M 'P 1 21/c 1'
_audit_creation_method SHELXL
_cell_angle_alpha 90
_cell_angle_beta 108.83(1)
_cell_angle_gamma 90
_cell_formula_units_Z 4
_cell_length_a 9.5704(9)
_cell_length_b 13.364(2)
_cell_length_c 8.748(2)
_cell_measurement_reflns_used 15
_cell_measurement_temperature 298(2)
_cell_measurement_theta_max 13
_cell_measurement_theta_min 8
_cell_volume 1059.0(3)
_computing_publication_material CIFTAB
_computing_structure_refinement 'SHELXL93 (Sheldrick, 1993)'
_computing_structure_solution 'SHELXS86 (Sheldrick, 1985)'
_diffrn_ambient_temperature 298(2)
_diffrn_measurement_device 'Enraf Nonius CAD-4'
_diffrn_measurement_method '\w/2\q scans'
_diffrn_radiation_monochromator graphite
_diffrn_radiation_source 'fine-focus sealed tube'
_diffrn_radiation_type MoK\a
_diffrn_radiation_wavelength 0.71073
_diffrn_reflns_av_R_equivalents 0.0262
_diffrn_reflns_av_sigmaI/netI 0.0268
_diffrn_reflns_limit_h_max 9
_diffrn_reflns_limit_h_min -10
_diffrn_reflns_limit_k_max 14
_diffrn_reflns_limit_k_min 0
_diffrn_reflns_limit_l_max 9
_diffrn_reflns_limit_l_min 0
_diffrn_reflns_number 1497
_diffrn_reflns_theta_max 22.98
_diffrn_reflns_theta_min 2.25
_diffrn_standards_decay_% negligible
_diffrn_standards_interval_time 60
_diffrn_standards_number 2
_exptl_absorpt_coefficient_mu 3.218
_exptl_absorpt_correction_type none
_exptl_crystal_colour Yellow
_exptl_crystal_density_diffrn 2.202
_exptl_crystal_description 'Thin needle'
_exptl_crystal_F_000 672
_exptl_crystal_size_max 0.35
_exptl_crystal_size_mid 0.15
_exptl_crystal_size_min 0.125
_refine_diff_density_max 1.033
_refine_diff_density_min -0.702
_refine_ls_extinction_method none
_refine_ls_goodness_of_fit_all 1.077
_refine_ls_goodness_of_fit_obs 1.097
_refine_ls_hydrogen_treatment
;
H-atom coordinates refined with U = 0.05\%A^2^
;
_refine_ls_matrix_type full
_refine_ls_number_parameters 163
_refine_ls_number_reflns 1401
_refine_ls_number_restraints 0
_refine_ls_restrained_S_all 1.077
_refine_ls_restrained_S_obs 1.097
_refine_ls_R_factor_all 0.0398
_refine_ls_R_factor_obs 0.0298
_refine_ls_shift/esd_max -0.096
_refine_ls_shift/esd_mean 0.011
_refine_ls_structure_factor_coef Fsqd
_refine_ls_weighting_scheme
;
calc w = 1/[\s^2^(F~o~^2^) + (0.0512P)^2^ + 0.1978P]
where P = (F~o~^2^ + 2F~c~^2^)/3
;
_refine_ls_wR_factor_all 0.0743
_refine_ls_wR_factor_obs 0.0689
_reflns_number_observed 1190
_reflns_number_total 1401
_reflns_observed_criterion >2\s(I)
_cod_data_source_file vj1024.cif
_cod_data_source_block 7I8HQ5S
_cod_depositor_comments
;
The following automatic conversions were performed:
'_symmetry_cell_setting' value 'Monoclinic' changed to 'monoclinic'
according to '/home/saulius/struct/CIF-dictionaries/cif_core.dic'
dictionary named 'cif_core.dic' version 2.4.1 from 2010-06-29.

Automatic conversion script
Id: cif_fix_enum 1527 2010-12-29 10:47:43Z saulius 

The following automatic conversions were performed:

'_symmetry_cell_setting' value 'Monoclinic' changed to 'monoclinic'
according to /home/saulius/struct/CIF-dictionaries/cif_core.dic
dictionary named 'cif_core.dic' version 2.4.1 from 2010-06-29.

Automatic conversion script
Id: cif_fix_values 1715 2011-07-08 13:25:40Z adriana 
;
_cod_original_sg_symbol_H-M 'P 21/c'
_cod_original_formula_sum 'C9 H6 I1 N1 O4 S1'
_cod_database_code 2005313

loop_
_symmetry_equiv_pos_as_xyz
'x, y, z'
'x, -y+1/2, z+1/2'
'-x, -y, -z'
'-x, y-1/2, -z-1/2'

loop_
_atom_site_aniso_label
_atom_site_aniso_U_11
_atom_site_aniso_U_22
_atom_site_aniso_U_33
_atom_site_aniso_U_12
_atom_site_aniso_U_13
_atom_site_aniso_U_23
N1 0.033(3) 0.034(3) 0.021(3) 0.000(2) 0.015(2) 0.002(2)
C2 0.030(3) 0.033(3) 0.020(3) 0.000(2) 0.010(3) -0.001(2)
C3 0.028(3) 0.035(3) 0.028(3) -0.002(3) 0.007(3) 0.000(2)
C4 0.026(3) 0.032(3) 0.026(3) -0.001(2) 0.016(2) 0.002(2)
C5 0.028(3) 0.024(3) 0.019(3) -0.002(2) 0.013(2) -0.003(2)
S5 0.0276(7) 0.0363(7) 0.0195(7) -0.0011(6) 0.0149(6) 0.0004(6)
O51 0.031(2) 0.045(2) 0.037(2) 0.004(2) 0.020(2) -0.001(2)
O52 0.043(2) 0.032(2) 0.046(2) -0.004(2) 0.028(2) 0.002(2)
O53 0.035(2) 0.081(3) 0.018(2) -0.004(2) 0.014(2) -0.002(2)
C6 0.027(3) 0.028(3) 0.029(3) 0.001(2) 0.012(3) -0.003(2)
I7 0.0253(2) 0.0430(3) 0.0356(3) -0.0061(2) 0.0125(2) -0.0043(2)
C7 0.031(3) 0.024(3) 0.017(3) -0.001(2) 0.014(2) -0.001(2)
O8 0.031(2) 0.046(2) 0.027(2) 0.004(2) 0.020(2) 0.007(2)
C9 0.029(3) 0.023(2) 0.019(3) 0.001(2) 0.013(2) 0.001(2)
C8 0.030(3) 0.021(2) 0.024(3) 0.001(2) 0.017(2) 0.003(2)
C10 0.023(3) 0.025(3) 0.026(3) -0.004(2) 0.012(2) -0.003(2)

loop_
_atom_site_label
_atom_site_occupancy
_atom_site_fract_x
_atom_site_fract_y
_atom_site_fract_z
_atom_site_U_iso_or_equiv
_atom_site_thermal_displace_type
_atom_site_calc_flag
_atom_site_type_symbol
N1 1 -0.2167(5) .1204(3) -0.3415(5) .028(1) Uani d N
C2 1 -0.3625(6) .1110(4) -0.4043(7) .028(1) Uani d C
C3 1 -0.4464(6) .1012(4) -0.3039(7) .031(1) Uani d C
C4 1 -0.3805(6) .1034(4) -0.1390(7) .026(1) Uani d C
C5 1 -0.1445(6) .1196(4) .0966(6) .022(1) Uani d C
S5 1 -0.2337(2) .0987(1) .2430(2) .0260(3) Uani d S
O51 1 -0.3552(4) .1675(3) .2107(5) .0357(9) Uani d O
O52 1 -0.2834(4) -.0049(3) .2205(5) .0370(9) Uani d O
O53 1 -0.1204(5) .1160(3) .3964(4) .043(1) Uani d O
C6 1 .0052(6) .1334(4) .1469(7) .027(1) Uani d C
I7 1 .31040(4) .16897(3) .12018(4) .0340(2) Uani d I
C7 1 -0.2260(6) .1167(4) -.0717(6) .023(1) Uani d C
O8 1 .0737(4) .1433(3) -0.2450(5) .0324(9) Uani d O
C9 1 -0.1430(6) .1245(4) -0.1795(6) .022(1) Uani d C
C8 1 .0105(6) .1359(4) -0.1279(6) .023(1) Uani d C
C10 1 .0839(6) .1432(4) .0370(6) .023(1) Uani d C
H1 1 -0.161(7) .119(5) -0.395(8) .05 Uiso d H
H2 1 -0.408(7) .113(5) -0.512(8) .05 Uiso d H
H3 1 -0.548(8) .099(5) -0.346(8) .05 Uiso d H
H4 1 -0.433(8) .093(5) -.073(8) .05 Uiso d H
H6 1 .068(7) .131(5) .267(9) .05 Uiso d H
H8 1 .145(8) .105(5) -0.230(8) .05 Uiso d H

loop_
_atom_type_symbol
_atom_type_description
_atom_type_scat_dispersion_real
_atom_type_scat_dispersion_imag
_atom_type_scat_source
C C 0.0033 0.0016 'International Tables Vol C Tables 4.2.6.8 and 6.1.1.4'
H H 0.0000 0.0000 'International Tables Vol C Tables 4.2.6.8 and 6.1.1.4'
N N 0.0061 0.0033 'International Tables Vol C Tables 4.2.6.8 and 6.1.1.4'
O O 0.0106 0.0060 'International Tables Vol C Tables 4.2.6.8 and 6.1.1.4'
S S 0.1246 0.1234 'International Tables Vol C Tables 4.2.6.8 and 6.1.1.4'
I I -0.4742 1.8119 'International Tables Vol C Tables 4.2.6.8 and 6.1.1.4'

loop_
_geom_angle_atom_site_label_1
_geom_angle_atom_site_label_2
_geom_angle_atom_site_label_3
_geom_angle
_geom_angle_publ_flag
C2 N1 C9 123.6(5) yes
C2 N1 H1 124.(5) ?
C9 N1 H1 112.(5) ?
N1 C2 C3 119.8(5) ?
N1 C2 H2 121.(4) ?
C3 C2 H2 119.(4) ?
C2 C3 C4 120.2(5) ?
C2 C3 H3 121.(4) ?
C4 C3 H3 119.(4) ?
C3 C4 C7 120.2(5) ?
C3 C4 H4 121.(4) ?
C7 C4 H4 119.(5) ?
C6 C5 C7 120.1(5) yes
C6 C5 S5 119.1(4) yes
C7 C5 S5 120.7(4) yes
O51 S5 O53 113.4(3) yes
O51 S5 O52 111.9(2) yes
O53 S5 O52 113.1(3) yes
O51 S5 C5 107.7(2) yes
O53 S5 C5 104.6(2) yes
O52 S5 C5 105.3(2) yes
C5 C6 C10 122.0(5) ?
C5 C6 H6 122.(4) ?
C10 C6 H6 116.(4) ?
C4 C7 C9 117.8(5) ?
C4 C7 C5 125.6(5) ?
C9 C7 C5 116.6(5) ?
C8 O8 H8 113.(5) ?
N1 C9 C8 118.5(5) ?
N1 C9 C7 118.3(5) ?
C8 C9 C7 123.2(5) ?
O8 C8 C10 125.6(5) yes
O8 C8 C9 116.3(5) yes
C10 C8 C9 118.0(5) ?
C8 C10 C6 120.0(5) ?
C8 C10 I7 119.7(4) yes
C6 C10 I7 120.3(4) ?

loop_
_geom_bond_atom_site_label_1
_geom_bond_atom_site_label_2
_geom_bond_distance
_geom_bond_publ_flag
N1 C2 1.331(7) ?
N1 C9 1.365(7) ?
N1 H1 0.82(7) ?
C2 C3 1.374(8) ?
C2 H2 0.90(7) ?
C3 C4 1.375(8) ?
C3 H3 0.92(7) ?
C4 C7 1.416(8) ?
C4 H4 0.89(7) ?
C5 C6 1.368(8) ?
C5 C7 1.427(7) ?
S5 C5 1.776(5) yes
S5 O51 1.437(4) yes
S5 O53 1.446(4) yes
S5 O52 1.456(4) yes
C6 C10 1.406(8) ?
C6 H6 1.03(7) ?
I7 C10 2.080(5) yes
C7 C9 1.419(7) ?
O8 C8 1.351(6) yes
O8 H8 0.83(7) ?
C9 C8 1.399(7) ?
C8 C10 1.389(8) ?

loop_
_geom_torsion_atom_site_label_1
_geom_torsion_atom_site_label_2
_geom_torsion_atom_site_label_3
_geom_torsion_atom_site_label_4
_geom_torsion
C9 N1 C2 C3 -2.4(8)
N1 C2 C3 C4 1.6(9)
C2 C3 C4 C7 0.5(8)
C6 C5 S5 O51 129.1(4)
C7 C5 S5 O51 -54.2(5)
C6 C5 S5 O53 8.2(5)
C7 C5 S5 O53 -175.2(4)
C6 C5 S5 O52 -111.3(4)
C7 C5 S5 O52 65.4(5)
C7 C5 C6 C10 -1.3(8)
S5 C5 C6 C10 175.4(4)
C3 C4 C7 C9 -1.8(7)
C3 C4 C7 C5 -179.5(5)
C6 C5 C7 C4 -179.7(5)
S5 C5 C7 C4 3.7(7)
C6 C5 C7 C9 2.6(7)
S5 C5 C7 C9 -174.0(4)
C2 N1 C9 C8 -179.1(5)
C2 N1 C9 C7 1.0(8)
C4 C7 C9 N1 1.1(7)
C5 C7 C9 N1 179.0(5)
C4 C7 C9 C8 -178.8(5)
C5 C7 C9 C8 -1.0(8)
N1 C9 C8 O8 0.7(7)
C7 C9 C8 O8 -179.3(5)
N1 C9 C8 C10 178.0(5)
C7 C9 C8 C10 -2.1(8)
O8 C8 C10 C6 -179.5(5)
C9 C8 C10 C6 3.5(7)
O8 C8 C10 I7 0.6(7)
C9 C8 C10 I7 -176.3(4)
C5 C6 C10 C8 -1.9(8)
C5 C6 C10 I7 177.9(4)

loop_
_cod_related_entry_id
_cod_related_entry_database
_cod_related_entry_code
1 ChemSpider 10575
